data_7228878
loop_
_publ_author_name
'Wei, Zhen'
'Zhang, Zong-Hui'
'Wang, Meng Meng'
'xu, ling'
'Liu, Bing'
'Jiao, Huan'

_publ_section_title
;
 Combination effect of ligand and ionic liquid components on the structure
 and property in manganese metal--organic frameworks
;
_journal_name_full CrystEngComm
_journal_paper_doi 10.1039/C7CE01216K
_journal_year 2017
_chemical_formula_moiety '0.25(C224 H128 Mn12 O64), 2(C6 H10 N2)'
_chemical_formula_sum 'C68 H54 Mn3 N4 O16'
_chemical_formula_weight 1347.97
_chemical_name_systematic
;
 ? 
;
_space_group_crystal_system monoclinic
_space_group_IT_number 15
_space_group_name_Hall '-C 2yc'
_space_group_name_H-M_alt 'C 1 2/c 1'
_symmetry_space_group_name_Hall '-C 2yc'
_symmetry_space_group_name_H-M 'C 1 2/c 1'
_atom_sites_solution_hydrogens geom
_atom_sites_solution_primary direct
_atom_sites_solution_secondary difmap
_audit_block_doi 10.5517/ccdc.csd.cc1p9mh3
_audit_creation_date 2017-06-16
_audit_creation_method
;
Olex2 1.2
(compiled 2017.03.28 svn.r3405 for OlexSys, GUI svn.r5335)
;
_audit_update_record
;
2017-06-26 deposited with the CCDC.
2017-08-08 downloaded from the CCDC.
;
_cell_angle_alpha 90.00
_cell_angle_beta 95.9480(10)
_cell_angle_gamma 90.00
_cell_formula_units_Z 4
_cell_length_a 18.2308(7)
_cell_length_b 17.8579(6)
_cell_length_c 18.6949(6)
_cell_measurement_reflns_used 56272
_cell_measurement_temperature 153(2)
_cell_measurement_theta_max 2.242
_cell_measurement_theta_min 26.370
_cell_volume 6053.6(4)
_computing_cell_refinement 'CrystalClear (Rigaku Corp., 2002)'
_computing_data_collection 'CrystalClear (Rigaku Corp., 2002)'
_computing_data_reduction 'CrystalClear (Rigaku Corp., 2002)'
_computing_molecular_graphics 'Siemens SHELXTL^TM^ 5'
_computing_publication_material 'Siemens SHELXTL^TM^ 5'
_computing_structure_refinement 'Siemens SHELXTL^TM^ 5'
_computing_structure_solution 'Siemens SHELXTL^TM^ 5'
_diffrn_ambient_temperature 152.99
_diffrn_measured_fraction_theta_full 0.992
_diffrn_measured_fraction_theta_max 0.992
_diffrn_measurement_device_type 'Rigaku Mercury CCD'
_diffrn_measurement_method \w
_diffrn_radiation_monochromator graphite
_diffrn_radiation_type MoK\a
_diffrn_radiation_wavelength 0.71073
_diffrn_reflns_av_R_equivalents 0.0365
_diffrn_reflns_av_unetI/netI 0.0163
_diffrn_reflns_limit_h_max 21
_diffrn_reflns_limit_h_min -21
_diffrn_reflns_limit_k_max 21
_diffrn_reflns_limit_k_min -21
_diffrn_reflns_limit_l_max 22
_diffrn_reflns_limit_l_min -22
_diffrn_reflns_number 49458
_diffrn_reflns_theta_full 25.03
_diffrn_reflns_theta_max 25.03
_diffrn_reflns_theta_min 4.28
_diffrn_source 'rotating-anode generator'
_exptl_absorpt_coefficient_mu 0.692
_exptl_absorpt_correction_T_max 0.7454
_exptl_absorpt_correction_T_min 0.6868
_exptl_absorpt_correction_type multi-scan
_exptl_absorpt_process_details 'Sphere (CrystalClear)'
_exptl_crystal_colour colourless
_exptl_crystal_colour_primary colourless
_exptl_crystal_density_diffrn 1.479
_exptl_crystal_density_method 'not measured'
_exptl_crystal_description block
_exptl_crystal_F_000 2772
_exptl_crystal_size_max 0.50
_exptl_crystal_size_mid 0.40
_exptl_crystal_size_min 0.30
_refine_diff_density_max 1.159
_refine_diff_density_min -0.751
_refine_diff_density_rms 0.103
_refine_ls_extinction_method none
_refine_ls_goodness_of_fit_ref 1.069
_refine_ls_hydrogen_treatment mixed
_refine_ls_matrix_type full
_refine_ls_number_parameters 414
_refine_ls_number_reflns 5304
_refine_ls_number_restraints 51
_refine_ls_restrained_S_all 1.094
_refine_ls_R_factor_all 0.0877
_refine_ls_R_factor_gt 0.0787
_refine_ls_shift/su_max 0.089
_refine_ls_shift/su_mean 0.003
_refine_ls_structure_factor_coef Fsqd
_refine_ls_weighting_details 'calc w=1/[\s^2^(Fo^2^)+(0.0973P)^2^+46.2437P] where P=(Fo^2^+2Fc^2^)/3'
_refine_ls_weighting_scheme calc
_refine_ls_wR_factor_gt 0.1995
_refine_ls_wR_factor_ref 0.2074
_reflns_number_gt 4619
_reflns_number_total 5304
_reflns_threshold_expression >2sigma(I)
_cod_data_source_file c7ce01216k2.cif
_cod_data_source_block 15
_cod_database_code 7228878
_olex2_refinement_description
;
1. Fixed Uiso
 At 1.2 times of:
  All C(H) groups, All C(H,H) groups
 At 1.5 times of:
  All C(H,H,H) groups
2. Restrained distances
 N1-N2
 2.5 with sigma of 0.01
 C2-C3
 1.4 with sigma of 0.02
 C1-N1
 1.25 with sigma of 0.02
 C1-N2
 1.25 with sigma of 0.02
 C2-N2
 1.3 with sigma of 0.02
 C4-N1
 1.5 with sigma of 0.02
 N2-C5
 1.5 with sigma of 0.02
 C5-C6
 1.5 with sigma of 0.02
3. Rigid bond restraints
 C5, C6
 with sigma for 1-2 distances of 0.01 and sigma for 1-3 distances of 0.005
 C5
 with sigma for 1-2 distances of 0.02 and sigma for 1-3 distances of 0.01
4. Uiso/Uaniso restraints and constraints
Uanis(C1) \\sim Ueq: with sigma of 0.002 and sigma for terminal atoms of 0.001
Uanis(C32) \\sim Ueq, Uanis(C41) \\sim Ueq, Uanis(C52) \\sim Ueq, Uanis(C33)
\\sim Ueq, Uanis(C2) \\sim Ueq: with sigma of 0.01 and sigma for terminal atoms
of 0.005
Uanis(N2) \\sim Ueq: with sigma of 0.004 and sigma for terminal atoms of 0.002
5.a Secondary CH2 refined with riding coordinates:
 C5(H5A,H5B)
5.b Me refined with riding coordinates:
 C4(H4A,H4B,H4C), C6(H6A,H6B,H6C)
5.c Aromatic/amide H refined with riding coordinates:
 C12(H12A), C13(H13A), C15(H15A), C16(H16A), C22(H22A), C23(H23A), C25(H25A),
 C26(H26A), C32(H32A), C33(H33A), C35(H35A), C36(H36A), C42(H42A), C43(H43A),
 C52(H52A), C53(H53A), C1(H1A), C2(H2A)
;
_olex2_submission_special_instructions 'No special instructions were received'

loop_
_space_group_symop_id
_space_group_symop_operation_xyz
1 'x, y, z'
2 '-x, y, -z+1/2'
3 'x+1/2, y+1/2, z'
4 '-x+1/2, y+1/2, -z+1/2'
5 '-x, -y, -z'
6 'x, -y, z-1/2'
7 '-x+1/2, -y+1/2, -z'
8 'x+1/2, -y+1/2, z-1/2'

loop_
_atom_site_label
_atom_site_type_symbol
_atom_site_fract_x
_atom_site_fract_y
_atom_site_fract_z
_atom_site_U_iso_or_equiv
_atom_site_adp_type
_atom_site_occupancy
_atom_site_symmetry_multiplicity
_atom_site_calc_flag
_atom_site_refinement_flags
Mn1 Mn 0.611020(12) 1.447379(12) -0.188850(12) 0.02992(6) Uani 1 1 d .
Mn2 Mn 0.5000 1.278061(16) -0.2500 0.03263(9) Uani 1 2 d S
C11 C 0.46725(9) 1.35408(9) -0.05971(9) 0.0395(4) Uani 1 1 d .
C12 C 0.45036(11) 1.27806(9) -0.06315(9) 0.0441(5) Uani 1 1 d .
H12A H 0.4714 1.2471 -0.0970 0.053 Uiso 1 1 calc R
C13 C 0.40353(11) 1.24730(9) -0.01798(9) 0.0450(5) Uani 1 1 d .
H13A H 0.3933 1.1952 -0.0209 0.054 Uiso 1 1 calc R
C14 C 0.37076(9) 1.29022(9) 0.03178(8) 0.0359(4) Uani 1 1 d .
C15 C 0.38960(11) 1.36566(11) 0.03618(11) 0.0680(5) Uani 1 1 d .
H15A H 0.3698 1.3964 0.0709 0.082 Uiso 1 1 calc R
C16 C 0.43690(11) 1.39690(11) -0.00939(11) 0.0688(6) Uani 1 1 d .
H16A H 0.4484 1.4487 -0.0056 0.083 Uiso 1 1 calc R
C17 C 0.51519(9) 1.38991(9) -0.10914(8) 0.0381(4) Uani 1 1 d .
C21 C 0.21294(9) 1.20048(8) 0.16503(8) 0.0342(4) Uani 1 1 d .
C22 C 0.25478(9) 1.15297(9) 0.12677(9) 0.0391(5) Uani 1 1 d .
H22A H 0.2486 1.1003 0.1303 0.047 Uiso 1 1 calc R
C23 C 0.30479(9) 1.18115(9) 0.08399(10) 0.0428(5) Uani 1 1 d .
H23A H 0.3321 1.1475 0.0576 0.051 Uiso 1 1 calc R
C24 C 0.31673(9) 1.25830(9) 0.07813(8) 0.0336(4) Uani 1 1 d .
C25 C 0.27463(9) 1.30507(9) 0.11661(8) 0.0389(4) Uani 1 1 d .
H25A H 0.2809 1.3578 0.1137 0.047 Uiso 1 1 calc R
C26 C 0.22400(10) 1.27672(9) 0.15877(9) 0.0448(5) Uani 1 1 d .
H26A H 0.1958 1.3103 0.1843 0.054 Uiso 1 1 calc R
C27 C 0.15554(9) 1.17226(9) 0.20995(8) 0.0371(4) Uani 1 1 d .
O11 O 0.53278(6) 1.35512(6) -0.16399(5) 0.0347(3) Uani 1 1 d .
O12 O 0.53924(7) 1.45513(7) -0.09766(7) 0.0637(4) Uani 1 1 d .
O21 O 0.15346(7) 1.10257(6) 0.22231(6) 0.0443(3) Uani 1 1 d .
O22 O 0.11291(7) 1.21969(6) 0.23195(6) 0.0462(3) Uani 1 1 d .
C31 C 0.81535(12) 1.47633(13) -0.07869(13) 0.0654(7) Uani 1 1 d .
C32 C 0.84146(17) 1.4341(2) -0.0199(2) 0.1162(11) Uani 1 1 d U
H32A H 0.8103 1.3987 -0.0001 0.139 Uiso 1 1 calc R
C33 C 0.91309(18) 1.44348(19) 0.0100(2) 0.1192(11) Uani 1 1 d U
H33A H 0.9307 1.4132 0.0498 0.143 Uiso 1 1 calc R
C34 C 0.96088(12) 1.49555(12) -0.01570(13) 0.0648(7) Uani 1 1 d .
C35 C 0.93027(11) 1.54187(12) -0.06867(14) 0.0642(7) Uani 1 1 d .
H35A H 0.9588 1.5820 -0.0844 0.077 Uiso 1 1 calc R
C36 C 0.85809(11) 1.53177(12) -0.10035(14) 0.0613(7) Uani 1 1 d .
H36A H 0.8388 1.5645 -0.1377 0.074 Uiso 1 1 calc R
C37 C 0.73870(12) 1.46303(13) -0.11561(12) 0.0635(7) Uani 1 1 d .
O31 O 0.70655(8) 1.40367(10) -0.10490(10) 0.0824(6) Uani 1 1 d .
O32 O 0.70900(7) 1.51251(8) -0.15526(9) 0.0648(4) Uani 1 1 d .
C41 C 0.5000 0.65323(16) -0.2500 0.0792(10) Uani 1 2 d SU
C42 C 0.56408(14) 0.69224(12) -0.23383(18) 0.1205(9) Uani 1 1 d .
H42A H 0.6091 0.6660 -0.2224 0.145 Uiso 1 1 calc R
C43 C 0.56383(15) 0.76950(12) -0.23406(19) 0.1364(10) Uani 1 1 d .
H43A H 0.6089 0.7957 -0.2229 0.164 Uiso 1 1 calc R
C44 C 0.5000 0.80915(16) -0.2500 0.1209(13) Uani 1 2 d S
C45 C 0.5000 0.56878(14) -0.2500 0.0669(10) Uani 1 2 d S
O41 O 0.56209(9) 0.53744(7) -0.24433(10) 0.0717(5) Uani 1 1 d .
C51 C 0.5000 1.04910(13) -0.2500 0.0612(10) Uani 1 2 d S
C52 C 0.45358(16) 1.01023(12) -0.29816(15) 0.0888(8) Uani 1 1 d U
H52A H 0.4210 1.0367 -0.3322 0.107 Uiso 1 1 calc R
C53 C 0.45305(18) 0.93261(12) -0.29838(18) 0.1299(10) Uani 1 1 d .
H53A H 0.4199 0.9067 -0.3323 0.156 Uiso 1 1 calc R
C54 C 0.5000 0.89258(17) -0.2500 0.1069(13) Uani 1 2 d S
C55 C 0.5000 1.13274(13) -0.2500 0.0533(8) Uani 1 2 d S
O51 O 0.47560(9) 1.16719(6) -0.30666(7) 0.0588(4) Uani 1 1 d .
N1 N 0.83615(18) 1.1011(2) -0.1163(3) 0.419(6) Uani 1 1 d D
N2 N 0.7364(2) 1.1962(2) -0.1273(6) 0.5066(11) Uani 1 1 d DU
C1 C 0.7988(4) 1.1609(4) -0.1206(16) 0.7431(5) Uani 1 1 d DU
H1A H 0.8347 1.1995 -0.1170 0.892 Uiso 1 1 calc R
C2 C 0.7261(5) 1.1312(3) -0.1608(6) 0.532(3) Uani 1 1 d DU
H2A H 0.6798 1.1222 -0.1878 0.639 Uiso 1 1 calc R
C3 C 0.7795(2) 1.0753(2) -0.1586(2) 0.1585(14) Uani 1 1 d D
H3A H 0.7759 1.0284 -0.1825 0.190 Uiso 1 1 calc R
C4 C 0.8938(3) 1.0560(5) -0.0858(4) 0.486(5) Uani 1 1 d D
H4A H 0.8900 1.0062 -0.1078 0.729 Uiso 1 1 calc R
H4B H 0.8908 1.0516 -0.0339 0.729 Uiso 1 1 calc R
H4C H 0.9411 1.0787 -0.0942 0.729 Uiso 1 1 calc R
C5 C 0.7238(4) 1.2785(4) -0.1165(6) 0.884(8) Uani 1 1 d DU
H5A H 0.7611 1.3040 -0.0827 1.061 Uiso 1 1 calc R
H5B H 0.7109 1.3078 -0.1610 1.061 Uiso 1 1 calc R
C6 C 0.66051(18) 1.24557(17) -0.0836(2) 0.1379(15) Uani 1 1 d DU
H6A H 0.6278 1.2857 -0.0704 0.207 Uiso 1 1 calc R
H6B H 0.6788 1.2173 -0.0405 0.207 Uiso 1 1 calc R
H6C H 0.6332 1.2120 -0.1182 0.207 Uiso 1 1 calc R

loop_
_atom_site_aniso_label
_atom_site_aniso_U_11
_atom_site_aniso_U_22
_atom_site_aniso_U_33
_atom_site_aniso_U_23
_atom_site_aniso_U_13
_atom_site_aniso_U_12
Mn1 0.03308(11) 0.02090(10) 0.03619(11) -0.00759(9) 0.00556(9) -0.00048(9)
Mn2 0.05553(18) 0.01469(13) 0.02953(14) 0.000 0.01334(13) 0.000
C11 0.0399(8) 0.0401(8) 0.0399(8) -0.0148(7) 0.0105(6) -0.0109(7)
C12 0.0682(10) 0.0314(8) 0.0348(8) -0.0010(7) 0.0147(7) 0.0104(8)
C13 0.0710(11) 0.0274(7) 0.0384(8) 0.0030(7) 0.0135(8) 0.0041(8)
C14 0.0391(8) 0.0347(8) 0.0344(7) -0.0080(6) 0.0063(6) -0.0059(7)
C15 0.0812(10) 0.0485(9) 0.0847(10) -0.0395(8) 0.0575(8) -0.0360(8)
C16 0.0838(10) 0.0476(9) 0.0849(10) -0.0403(8) 0.0556(8) -0.0384(8)
C17 0.0400(8) 0.0366(8) 0.0385(8) -0.0159(7) 0.0073(6) -0.0065(7)
C21 0.0436(8) 0.0270(7) 0.0311(7) 0.0039(6) 0.0001(6) -0.0063(6)
C22 0.0416(8) 0.0260(7) 0.0488(9) 0.0017(7) 0.0009(7) -0.0031(7)
C23 0.0424(8) 0.0306(8) 0.0565(9) -0.0048(7) 0.0099(7) -0.0021(7)
C24 0.0375(7) 0.0302(7) 0.0326(7) -0.0037(6) 0.0006(6) -0.0059(6)
C25 0.0566(9) 0.0248(7) 0.0373(7) 0.0007(6) 0.0152(7) -0.0056(7)
C26 0.0656(10) 0.0272(7) 0.0454(8) -0.0019(7) 0.0238(7) -0.0072(7)
C27 0.0515(9) 0.0292(7) 0.0312(7) 0.0003(6) 0.0065(7) -0.0116(7)
O11 0.0487(6) 0.0262(5) 0.0309(5) -0.0051(4) 0.0118(4) -0.0001(5)
O12 0.0686(7) 0.0608(7) 0.0694(7) -0.0413(5) 0.0436(5) -0.0360(6)
O21 0.0649(7) 0.0273(5) 0.0425(6) 0.0058(5) 0.0138(5) -0.0101(5)
O22 0.0617(7) 0.0287(5) 0.0521(6) -0.0028(5) 0.0245(5) -0.0122(5)
C31 0.0548(11) 0.0600(12) 0.0752(13) -0.0082(11) -0.0231(10) -0.0047(10)
C32 0.0840(15) 0.1187(19) 0.137(2) 0.0223(18) -0.0301(16) -0.0460(14)
C33 0.0961(17) 0.1147(19) 0.135(2) 0.0378(17) -0.0456(16) -0.0399(15)
C34 0.0589(11) 0.0544(11) 0.0759(13) 0.0010(10) -0.0180(10) -0.0209(9)
C35 0.0406(10) 0.0503(11) 0.0995(16) 0.0080(11) -0.0028(11) -0.0005(9)
C36 0.0391(9) 0.0538(11) 0.0890(14) 0.0021(11) -0.0032(10) 0.0083(9)
C37 0.0492(10) 0.0671(12) 0.0706(12) -0.0218(10) -0.0102(10) -0.0096(10)
O31 0.0542(8) 0.0860(11) 0.1007(12) 0.0048(10) -0.0220(8) -0.0229(8)
O32 0.0448(7) 0.0505(7) 0.0942(10) -0.0293(7) -0.0169(7) 0.0095(6)
C41 0.0807(17) 0.0349(13) 0.109(2) 0.000 -0.0508(15) 0.000
C42 0.0972(13) 0.0278(10) 0.211(2) 0.0005(13) -0.1052(13) -0.0018(10)
C43 0.1204(15) 0.0285(10) 0.231(3) -0.0013(14) -0.1239(14) -0.0077(11)
C44 0.119(2) 0.0255(13) 0.191(3) 0.000 -0.1150(18) 0.000
C45 0.0666(16) 0.0248(11) 0.101(2) 0.000 -0.0328(16) 0.000
O41 0.0643(8) 0.0308(6) 0.1164(12) 0.0178(7) -0.0075(9) 0.0058(6)
C51 0.099(2) 0.0208(11) 0.0629(16) 0.000 0.0067(16) 0.000
C52 0.1179(17) 0.0378(10) 0.0998(16) 0.0016(11) -0.0403(14) 0.0166(11)
C53 0.156(2) 0.0256(10) 0.181(2) -0.0049(13) -0.1132(16) 0.0066(12)
C54 0.118(2) 0.0288(14) 0.153(3) 0.000 -0.082(2) 0.000
C55 0.0902(17) 0.0180(10) 0.0564(13) 0.000 0.0295(12) 0.000
O51 0.1023(10) 0.0196(5) 0.0585(7) -0.0004(5) 0.0274(7) 0.0043(6)
N1 0.126(3) 0.873(19) 0.240(5) 0.122(9) -0.068(3) -0.045(7)
N2 0.5075(17) 0.5068(18) 0.5053(18) -0.0001(14) 0.0508(14) -0.0020(14)
C1 0.7431(9) 0.7431(9) 0.7430(9) -0.0001(7) 0.0771(7) 0.0001(7)
C2 0.535(4) 0.533(4) 0.530(4) 0.008(4) 0.062(3) -0.001(3)
C3 0.187(2) 0.102(2) 0.211(3) 0.017(2) 0.1416(18) 0.015(2)
C4 0.274(6) 0.857(14) 0.298(7) -0.305(8) -0.113(6) 0.317(7)
C5 0.444(5) 1.78(2) 0.441(11) 0.260(9) 0.120(5) -0.500(7)
C6 0.101(2) 0.0776(16) 0.231(4) 0.053(2) -0.004(2) 0.0361(15)

loop_
_atom_type_symbol
_atom_type_description
_atom_type_scat_dispersion_real
_atom_type_scat_dispersion_imag
_atom_type_scat_source
C C 0.0033 0.0016 'International Tables Vol C Tables 4.2.6.8 and 6.1.1.4'
H H 0.0000 0.0000 'International Tables Vol C Tables 4.2.6.8 and 6.1.1.4'
N N 0.0061 0.0033 'International Tables Vol C Tables 4.2.6.8 and 6.1.1.4'
O O 0.0106 0.0060 'International Tables Vol C Tables 4.2.6.8 and 6.1.1.4'
Mn Mn 0.3368 0.7283 'International Tables Vol C Tables 4.2.6.8 and 6.1.1.4'

loop_
_geom_angle_atom_site_label_1
_geom_angle_atom_site_label_2
_geom_angle_atom_site_label_3
_geom_angle
_geom_angle_site_symmetry_1
_geom_angle_site_symmetry_3
O11 Mn1 C17 28.94(4) . .
O11 Mn1 C37 121.46(6) . .
O11 Mn1 O31 93.46(5) . .
O12 Mn1 C17 28.60(5) . .
O12 Mn1 O11 57.44(4) . .
O12 Mn1 C37 98.84(6) . .
O12 Mn1 O31 87.91(6) . .
O21 Mn1 C17 127.22(5) 8_575 .
O21 Mn1 O11 98.34(4) 8_575 .
O21 Mn1 O12 155.77(5) 8_575 .
O21 Mn1 C37 94.55(6) 8_575 .
O21 Mn1 O31 94.51(6) 8_575 .
O21 Mn1 O32 95.55(5) 8_575 .
C37 Mn1 C17 110.93(6) . .
O31 Mn1 C17 88.96(6) . .
O31 Mn1 C37 28.48(7) . .
O32 Mn1 C17 128.53(6) . .
O32 Mn1 O11 148.23(5) . .
O32 Mn1 O12 105.83(5) . .
O32 Mn1 C37 28.51(6) . .
O32 Mn1 O31 56.94(6) . .
O41 Mn1 C17 108.17(6) 1_565 .
O41 Mn1 O11 114.97(5) 1_565 .
O41 Mn1 O12 94.44(6) 1_565 .
O41 Mn1 O21 96.25(6) 1_565 8_575
O41 Mn1 C37 119.94(7) 1_565 .
O41 Mn1 O31 147.60(6) 1_565 .
O41 Mn1 O32 91.59(6) 1_565 .
O11 Mn2 O11 100.56(5) . 2_654
O11 Mn2 C55 129.72(3) . .
O11 Mn2 C55 129.72(3) 2_654 .
O11 Mn2 O51 158.84(4) . .
O11 Mn2 O51 158.84(4) 2_654 2_654
O11 Mn2 O51 100.57(4) . 2_654
O11 Mn2 O51 100.57(4) 2_654 .
O22 Mn2 O11 93.90(4) 7_575 .
O22 Mn2 O11 93.90(4) 8_575 2_654
O22 Mn2 O11 84.71(4) 8_575 .
O22 Mn2 O11 84.71(4) 7_575 2_654
O22 Mn2 O22 177.83(6) 7_575 8_575
O22 Mn2 C55 91.08(3) 8_575 .
O22 Mn2 C55 91.08(3) 7_575 .
O22 Mn2 O51 95.10(5) 7_575 2_654
O22 Mn2 O51 86.80(5) 7_575 .
O22 Mn2 O51 86.80(5) 8_575 2_654
O22 Mn2 O51 95.10(5) 8_575 .
O51 Mn2 C55 29.18(3) 2_654 .
O51 Mn2 C55 29.18(3) . .
O51 Mn2 O51 58.36(7) . 2_654
C12 C11 C17 122.30(15) . .
C16 C11 C12 118.17(16) . .
C16 C11 C17 119.52(15) . .
C11 C12 H12A 119.7 . .
C13 C12 C11 120.62(16) . .
C13 C12 H12A 119.7 . .
C12 C13 H13A 119.0 . .
C12 C13 C14 121.92(16) . .
C14 C13 H13A 119.0 . .
C13 C14 C15 116.99(16) . .
C13 C14 C24 122.34(15) . .
C15 C14 C24 120.66(15) . .
C14 C15 H15A 119.4 . .
C16 C15 C14 121.16(18) . .
C16 C15 H15A 119.4 . .
C11 C16 C15 121.08(17) . .
C11 C16 H16A 119.5 . .
C15 C16 H16A 119.5 . .
C11 C17 Mn1 174.36(11) . .
O11 C17 Mn1 59.51(8) . .
O11 C17 C11 120.52(14) . .
O12 C17 Mn1 59.47(9) . .
O12 C17 C11 120.82(15) . .
O12 C17 O11 118.66(15) . .
C22 C21 C26 117.73(16) . .
C22 C21 C27 122.51(14) . .
C26 C21 C27 119.73(15) . .
C21 C22 H22A 119.6 . .
C23 C22 C21 120.74(15) . .
C23 C22 H22A 119.6 . .
C22 C23 H23A 119.2 . .
C22 C23 C24 121.69(16) . .
C24 C23 H23A 119.2 . .
C23 C24 C14 122.60(15) . .
C25 C24 C14 120.42(14) . .
C25 C24 C23 116.96(15) . .
C24 C25 H25A 119.4 . .
C26 C25 C24 121.20(15) . .
C26 C25 H25A 119.4 . .
C21 C26 H26A 119.2 . .
C25 C26 C21 121.66(16) . .
C25 C26 H26A 119.2 . .
O21 C27 C21 117.99(15) . .
O22 C27 C21 116.90(14) . .
O22 C27 O21 125.11(16) . .
Mn2 O11 Mn1 116.41(5) . .
C17 O11 Mn1 91.55(9) . .
C17 O11 Mn2 147.45(10) . .
C17 O12 Mn1 91.92(10) . .
C27 O21 Mn1 125.54(11) . 8_476
C27 O22 Mn2 135.51(11) . 7_575
C32 C31 C37 120.3(2) . .
C36 C31 C32 118.7(2) . .
C36 C31 C37 120.9(2) . .
C31 C32 H32A 120.3 . .
C31 C32 C33 119.5(3) . .
C33 C32 H32A 120.3 . .
C32 C33 H33A 118.6 . .
C34 C33 C32 122.9(3) . .
C34 C33 H33A 118.6 . .
C33 C34 C34 122.8(3) . 5_785
C35 C34 C33 115.6(2) . .
C35 C34 C34 121.5(3) . 5_785
C34 C35 H35A 119.1 . .
C34 C35 C36 121.7(2) . .
C36 C35 H35A 119.1 . .
C31 C36 C35 121.0(2) . .
C31 C36 H36A 119.5 . .
C35 C36 H36A 119.5 . .
C31 C37 Mn1 174.67(17) . .
O31 C37 Mn1 65.06(11) . .
O31 C37 C31 119.4(2) . .
O31 C37 O32 121.46(19) . .
O32 C37 Mn1 56.54(10) . .
O32 C37 C31 119.1(2) . .
C37 O31 Mn1 86.46(13) . .
C37 O32 Mn1 94.95(12) . .
C42 C41 C42 118.7(3) 2_654 .
C42 C41 C45 120.64(14) . .
C42 C41 C45 120.64(14) 2_654 .
C41 C42 H42A 119.8 . .
C43 C42 C41 120.4(2) . .
C43 C42 H42A 119.8 . .
C42 C43 H43A 119.3 . .
C42 C43 C44 121.4(2) . .
C44 C43 H43A 119.3 . .
C43 C44 C43 117.7(3) 2_654 .
C43 C44 C54 121.16(14) 2_654 .
C43 C44 C54 121.16(14) . .
O41 C45 C41 116.43(12) 2_654 .
O41 C45 C41 116.43(12) . .
O41 C45 O41 127.1(2) 2_654 .
C45 O41 Mn1 136.64(14) . 1_545
C52 C51 C52 118.6(3) . 2_654
C52 C51 C55 120.68(13) 2_654 .
C52 C51 C55 120.68(13) . .
C51 C52 H52A 119.5 . .
C51 C52 C53 121.1(2) . .
C53 C52 H52A 119.5 . .
C52 C53 H53A 119.6 . .
C54 C53 C52 120.8(3) . .
C54 C53 H53A 119.6 . .
C53 C54 C44 121.23(15) . .
C53 C54 C44 121.23(15) 2_654 .
C53 C54 C53 117.5(3) 2_654 .
C51 C55 Mn2 180.0 . .
O51 C55 Mn2 60.91(10) . .
O51 C55 Mn2 60.91(10) 2_654 .
O51 C55 C51 119.09(10) . .
O51 C55 C51 119.09(10) 2_654 .
O51 C55 O51 121.8(2) 2_654 .
C55 O51 Mn2 89.91(11) . .
C1 N1 N2 14.4(4) . .
C1 N1 C4 152.8(11) . .
C3 N1 N2 70.6(3) . .
C3 N1 C1 82.7(8) . .
C3 N1 C4 123.6(5) . .
C4 N1 N2 160.3(6) . .
N1 N2 C3 31.26(15) . .
C1 N2 N1 14.0(4) . .
C1 N2 C2 72.4(8) . .
C1 N2 C3 43.6(7) . .
C1 N2 C5 127.4(6) . .
C2 N2 N1 60.3(4) . .
C2 N2 C3 29.1(4) . .
C2 N2 C5 154.8(8) . .
C5 N2 N1 141.1(4) . .
C5 N2 C3 166.8(6) . .
N1 C1 N2 151.6(7) . .
N1 C1 H1A 104.2 . .
N2 C1 H1A 104.2 . .
N2 C2 H2A 118.3 . .
N2 C2 C3 123.4(7) . .
C3 C2 H2A 118.3 . .
N1 C3 N2 78.2(3) . .
N1 C3 C2 105.7(5) . .
N1 C3 H3A 127.2 . .
N2 C3 H3A 154.7 . .
C2 C3 N2 27.5(4) . .
C2 C3 H3A 127.1 . .
N1 C4 H4A 109.5 . .
N1 C4 H4B 109.5 . .
N1 C4 H4C 109.5 . .
H4A C4 H4B 109.5 . .
H4A C4 H4C 109.5 . .
H4B C4 H4C 109.5 . .
N2 C5 H5A 115.5 . .
N2 C5 H5B 115.4 . .
H5A C5 H5B 112.5 . .
C6 C5 N2 78.7(4) . .
C6 C5 H5A 115.5 . .
C6 C5 H5B 115.5 . .
C5 C6 H6A 109.5 . .
C5 C6 H6B 109.5 . .
C5 C6 H6C 109.5 . .
H6A C6 H6B 109.5 . .
H6A C6 H6C 109.5 . .
H6B C6 H6C 109.5 . .

loop_
_geom_bond_atom_site_label_1
_geom_bond_atom_site_label_2
_geom_bond_distance
_geom_bond_site_symmetry_2
Mn1 C17 2.6203(17) .
Mn1 O11 2.2588(11) .
Mn1 O12 2.2583(14) .
Mn1 O21 2.1021(12) 8_575
Mn1 C37 2.590(2) .
Mn1 O31 2.3534(16) .
Mn1 O32 2.1692(13) .
Mn1 O41 2.0655(15) 1_565
Mn2 O11 2.1534(10) 2_654
Mn2 O11 2.1534(10) .
Mn2 O22 2.1204(13) 7_575
Mn2 O22 2.1204(13) 8_575
Mn2 C55 2.595(2) .
Mn2 O51 2.2678(12) 2_654
Mn2 O51 2.2678(12) .
C11 C12 1.392(2) .
C11 C16 1.372(3) .
C11 C17 1.481(2) .
C12 H12A 0.9500 .
C12 C13 1.376(3) .
C13 H13A 0.9500 .
C13 C14 1.387(2) .
C14 C15 1.391(2) .
C14 C24 1.491(2) .
C15 H15A 0.9500 .
C15 C16 1.390(3) .
C16 H16A 0.9500 .
C17 O11 1.2683(19) .
C17 O12 1.255(2) .
C21 C22 1.388(2) .
C21 C26 1.383(2) .
C21 C27 1.495(2) .
C22 H22A 0.9500 .
C22 C23 1.369(3) .
C23 H23A 0.9500 .
C23 C24 1.401(2) .
C24 C25 1.385(2) .
C25 H25A 0.9500 .
C25 C26 1.371(3) .
C26 H26A 0.9500 .
C27 O21 1.2671(19) .
C27 O22 1.248(2) .
O21 Mn1 2.1021(12) 8_476
O22 Mn2 2.1204(13) 7_575
C31 C32 1.377(4) .
C31 C36 1.348(3) .
C31 C37 1.512(3) .
C32 H32A 0.9500 .
C32 C33 1.376(4) .
C33 H33A 0.9500 .
C33 C34 1.393(4) .
C34 C34 1.494(4) 5_785
C34 C35 1.364(3) .
C35 H35A 0.9500 .
C35 C36 1.398(3) .
C36 H36A 0.9500 .
C37 O31 1.238(3) .
C37 O32 1.241(3) .
C41 C42 1.367(3) .
C41 C42 1.367(3) 2_654
C41 C45 1.508(4) .
C42 H42A 0.9500 .
C42 C43 1.380(3) .
C43 H43A 0.9500 .
C43 C44 1.368(3) .
C44 C43 1.368(3) 2_654
C44 C54 1.490(4) .
C45 O41 1.2573(19) 2_654
C45 O41 1.2573(19) .
O41 Mn1 2.0655(15) 1_545
C51 C52 1.360(3) .
C51 C52 1.360(3) 2_654
C51 C55 1.494(3) .
C52 H52A 0.9500 .
C52 C53 1.386(3) .
C53 H53A 0.9500 .
C53 C54 1.379(3) .
C54 C53 1.379(3) 2_654
C55 O51 1.2651(17) 2_654
C55 O51 1.2652(17) .
N1 N2 2.482(5) .
N1 C1 1.264(8) .
N1 C3 1.316(6) .
N1 C4 1.399(8) .
N2 C1 1.296(8) .
N2 C2 1.324(9) .
N2 C3 2.391(6) .
N2 C5 1.504(8) .
C1 H1A 0.9500 .
C2 H2A 0.9500 .
C2 C3 1.392(8) .
C3 H3A 0.9500 .
C4 H4A 0.9800 .
C4 H4B 0.9800 .
C4 H4C 0.9800 .
C5 H5A 0.9900 .
C5 H5B 0.9900 .
C5 C6 1.484(9) .
C6 H6A 0.9800 .
C6 H6B 0.9800 .
C6 H6C 0.9800 .

loop_
_geom_torsion_atom_site_label_1
_geom_torsion_atom_site_label_2
_geom_torsion_atom_site_label_3
_geom_torsion_atom_site_label_4
_geom_torsion
_geom_torsion_site_symmetry_1
_geom_torsion_site_symmetry_4
Mn1 C17 O11 Mn2 -150.38(19) . .
C11 C12 C13 C14 0.8(3) . .
C11 C17 O11 Mn1 -173.45(13) . .
C11 C17 O11 Mn2 36.2(3) . .
C11 C17 O12 Mn1 173.44(13) . .
C12 C11 C16 C15 -1.0(3) . .
C12 C11 C17 Mn1 -77.0(12) . .
C12 C11 C17 O11 11.7(2) . .
C12 C11 C17 O12 -168.29(16) . .
C12 C13 C14 C15 -2.5(3) . .
C12 C13 C14 C24 176.53(16) . .
C13 C14 C15 C16 2.5(3) . .
C13 C14 C24 C23 11.4(2) . .
C13 C14 C24 C25 -167.29(15) . .
C14 C15 C16 C11 -0.8(3) . .
C14 C24 C25 C26 179.15(15) . .
C15 C14 C24 C23 -169.62(16) . .
C15 C14 C24 C25 11.7(2) . .
C16 C11 C12 C13 1.0(3) . .
C16 C11 C17 Mn1 104.3(12) . .
C16 C11 C17 O11 -167.05(16) . .
C16 C11 C17 O12 13.0(2) . .
C17 Mn1 O11 Mn2 162.73(11) . .
C17 Mn1 C37 C31 -169.9(18) . .
C17 Mn1 C37 O31 41.76(15) . .
C17 Mn1 C37 O32 -133.88(13) . .
C17 Mn1 O31 C37 -141.52(14) . .
C17 Mn1 O32 C37 59.38(15) . .
C17 C11 C12 C13 -177.69(16) . .
C17 C11 C16 C15 177.72(17) . .
C21 C22 C23 C24 1.2(3) . .
C21 C27 O21 Mn1 154.80(10) . 8_476
C21 C27 O22 Mn2 144.30(12) . 7_575
C22 C21 C26 C25 -0.3(2) . .
C22 C21 C27 O21 11.3(2) . .
C22 C21 C27 O22 -168.15(15) . .
C22 C23 C24 C14 -179.86(15) . .
C22 C23 C24 C25 -1.1(2) . .
C23 C24 C25 C26 0.4(2) . .
C24 C14 C15 C16 -176.56(17) . .
C24 C25 C26 C21 0.3(3) . .
C26 C21 C22 C23 -0.5(2) . .
C26 C21 C27 O21 -170.80(15) . .
C26 C21 C27 O22 9.7(2) . .
C27 C21 C22 C23 177.42(15) . .
C27 C21 C26 C25 -178.21(15) . .
O11 Mn1 C17 C11 92.0(12) . .
O11 Mn1 C17 O12 -173.38(15) . .
O11 Mn1 O12 C17 3.80(9) . .
O11 Mn1 C37 C31 160.0(18) . .
O11 Mn1 C37 O31 11.58(16) . .
O11 Mn1 C37 O32 -164.07(11) . .
O11 Mn1 O31 C37 -170.12(14) . .
O11 Mn1 O32 C37 26.40(18) . .
O11 Mn2 O11 Mn1 -49.75(3) 2_654 .
O11 Mn2 O11 C17 96.77(19) 2_654 .
O11 Mn2 C55 C51 0(100) 2_654 .
O11 Mn2 C55 C51 0(100) . .
O11 Mn2 C55 O51 177.44(9) 2_654 2_654
O11 Mn2 C55 O51 177.44(9) . .
O11 Mn2 C55 O51 -2.56(9) 2_654 .
O11 Mn2 C55 O51 -2.56(9) . 2_654
O11 Mn2 O51 C55 -5.46(19) . .
O11 Mn2 O51 C55 178.00(7) 2_654 .
O11 C17 O12 Mn1 -6.50(15) . .
O12 Mn1 C17 C11 -94.7(12) . .
O12 Mn1 C17 O11 173.38(15) . .
O12 Mn1 O11 Mn2 158.97(7) . .
O12 Mn1 O11 C17 -3.75(9) . .
O12 Mn1 C37 C31 -143.0(18) . .
O12 Mn1 C37 O31 68.66(14) . .
O12 Mn1 C37 O32 -106.99(13) . .
O12 Mn1 O31 C37 -112.93(14) . .
O12 Mn1 O32 C37 79.19(14) . .
O12 C17 O11 Mn1 6.50(15) . .
O12 C17 O11 Mn2 -143.88(14) . .
O21 Mn1 C17 C11 87.8(12) 8_575 .
O21 Mn1 C17 O11 -4.20(11) 8_575 .
O21 Mn1 C17 O12 -177.58(9) 8_575 .
O21 Mn1 O11 Mn2 -20.65(6) 8_575 .
O21 Mn1 O11 C17 176.62(9) 8_575 .
O21 Mn1 O12 C17 4.70(17) 8_575 .
O21 Mn1 C37 C31 57.3(18) 8_575 .
O21 Mn1 C37 O31 -91.08(14) 8_575 .
O21 Mn1 C37 O32 93.27(13) 8_575 .
O21 Mn1 O31 C37 91.22(14) 8_575 .
O21 Mn1 O32 C37 -89.30(14) 8_575 .
O21 C27 O22 Mn2 -35.2(2) . 7_575
O22 Mn2 O11 Mn1 -135.09(5) 7_575 .
O22 Mn2 O11 Mn1 43.24(5) 8_575 .
O22 Mn2 O11 C17 11.43(19) 7_575 .
O22 Mn2 O11 C17 -170.24(19) 8_575 .
O22 Mn2 C55 C51 0(100) 8_575 .
O22 Mn2 C55 C51 0(100) 7_575 .
O22 Mn2 C55 O51 81.47(9) 7_575 .
O22 Mn2 C55 O51 -98.53(9) 8_575 .
O22 Mn2 C55 O51 81.47(9) 8_575 2_654
O22 Mn2 C55 O51 -98.53(9) 7_575 2_654
O22 Mn2 O51 C55 -97.99(8) 7_575 .
O22 Mn2 O51 C55 83.06(8) 8_575 .
O22 C27 O21 Mn1 -25.7(2) . 8_476
C31 C32 C33 C34 1.4(5) . .
C31 C37 O31 Mn1 -176.8(2) . .
C31 C37 O32 Mn1 176.42(18) . .
C32 C31 C36 C35 6.2(4) . .
C32 C31 C37 Mn1 -164.5(17) . .
C32 C31 C37 O31 -17.6(4) . .
C32 C31 C37 O32 161.4(3) . .
C32 C33 C34 C34 -178.5(3) . 5_785
C32 C33 C34 C35 5.7(5) . .
C33 C34 C35 C36 -7.0(4) . .
C34 C34 C35 C36 177.2(3) 5_785 .
C34 C35 C36 C31 1.2(4) . .
C36 C31 C32 C33 -7.4(5) . .
C36 C31 C37 Mn1 18.6(19) . .
C36 C31 C37 O31 165.5(2) . .
C36 C31 C37 O32 -15.5(3) . .
C37 Mn1 C17 C11 -25.6(12) . .
C37 Mn1 C17 O11 -117.59(10) . .
C37 Mn1 C17 O12 69.03(11) . .
C37 Mn1 O11 Mn2 -121.23(7) . .
C37 Mn1 O11 C17 76.04(11) . .
C37 Mn1 O12 C17 -118.04(10) . .
C37 C31 C32 C33 175.6(3) . .
C37 C31 C36 C35 -176.8(2) . .
O31 Mn1 C17 C11 -7.1(12) . .
O31 Mn1 C17 O11 -99.07(9) . .
O31 Mn1 C17 O12 87.55(10) . .
O31 Mn1 O11 Mn2 -115.73(6) . .
O31 Mn1 O11 C17 81.55(10) . .
O31 Mn1 O12 C17 -91.65(10) . .
O31 Mn1 C37 C31 148.4(19) . .
O31 Mn1 C37 O32 -175.6(2) . .
O31 Mn1 O32 C37 2.47(13) . .
O31 C37 O32 Mn1 -4.6(2) . .
O32 Mn1 C17 C11 -51.7(12) . .
O32 Mn1 C17 O11 -143.68(8) . .
O32 Mn1 C17 O12 42.94(12) . .
O32 Mn1 O11 Mn2 -135.64(8) . .
O32 Mn1 O11 C17 61.63(13) . .
O32 Mn1 O12 C17 -146.36(10) . .
O32 Mn1 C37 C31 -36.0(17) . .
O32 Mn1 C37 O31 175.6(2) . .
O32 Mn1 O31 C37 -2.48(13) . .
O32 C37 O31 Mn1 4.3(2) . .
C41 C42 C43 C44 0.3(5) . .
C41 C45 O41 Mn1 137.74(14) . 1_545
C42 C41 C42 C43 -0.2(2) 2_654 .
C42 C41 C45 O41 -9.4(2) . .
C42 C41 C45 O41 170.6(2) 2_654 .
C42 C41 C45 O41 -9.4(2) 2_654 2_654
C42 C41 C45 O41 170.6(2) . 2_654
C42 C43 C44 C43 -0.2(2) . 2_654
C42 C43 C44 C54 179.8(2) . .
C43 C44 C54 C53 144.9(3) 2_654 2_654
C43 C44 C54 C53 144.9(3) . .
C43 C44 C54 C53 -35.1(3) . 2_654
C43 C44 C54 C53 -35.1(3) 2_654 .
C45 C41 C42 C43 179.8(2) . .
O41 Mn1 C17 C11 -159.1(12) 1_565 .
O41 Mn1 C17 O11 108.95(9) 1_565 .
O41 Mn1 C17 O12 -64.43(11) 1_565 .
O41 Mn1 O11 Mn2 80.28(7) 1_565 .
O41 Mn1 O11 C17 -82.45(10) 1_565 .
O41 Mn1 O12 C17 120.72(10) 1_565 .
O41 Mn1 C37 C31 -42.6(18) 1_565 .
O41 Mn1 C37 O31 169.03(13) 1_565 .
O41 Mn1 C37 O32 -6.62(16) 1_565 .
O41 Mn1 O31 C37 -17.9(2) 1_565 .
O41 Mn1 O32 C37 174.27(14) 1_565 .
O41 C45 O41 Mn1 -42.26(14) 2_654 1_545
C51 C52 C53 C54 -0.4(5) . .
C51 C55 O51 Mn2 180.0 . .
C52 C51 C52 C53 0.2(2) 2_654 .
C52 C51 C55 Mn2 0(100) 2_654 .
C52 C51 C55 Mn2 0(100) . .
C52 C51 C55 O51 -22.42(17) 2_654 2_654
C52 C51 C55 O51 157.58(17) . 2_654
C52 C51 C55 O51 -22.42(17) . .
C52 C51 C55 O51 157.58(17) 2_654 .
C52 C53 C54 C44 -179.8(2) . .
C52 C53 C54 C53 0.2(2) . 2_654
C55 Mn2 O11 Mn1 130.25(3) . .
C55 Mn2 O11 C17 -83.23(19) . .
C55 C51 C52 C53 -179.8(2) . .
O51 Mn2 O11 Mn1 128.98(6) 2_654 .
O51 Mn2 O11 Mn1 133.71(12) . .
O51 Mn2 O11 C17 -84.50(19) 2_654 .
O51 Mn2 O11 C17 -79.8(2) . .
O51 Mn2 C55 C51 0(100) . .
O51 Mn2 C55 C51 0(100) 2_654 .
O51 Mn2 C55 O51 180.0 2_654 .
O51 Mn2 C55 O51 180.0 . 2_654
O51 Mn2 O51 C55 0.0 2_654 .
O51 C55 O51 Mn2 0.000(1) 2_654 .
N1 N2 C2 C3 -1.2(7) . .
N1 N2 C3 C2 178.0(12) . .
N1 N2 C5 C6 -135.8(10) . .
N2 N1 C3 C2 -0.9(6) . .
N2 C2 C3 N1 2.0(12) . .
C1 N1 N2 C2 148(6) . .
C1 N1 N2 C3 147(6) . .
C1 N1 N2 C5 -14(6) . .
C1 N1 C3 N2 -7.9(12) . .
C1 N1 C3 C2 -8.8(13) . .
C1 N2 C2 C3 6.6(16) . .
C1 N2 C3 N1 11.1(18) . .
C1 N2 C3 C2 -171(2) . .
C1 N2 C5 C6 -140.1(19) . .
C2 N2 C1 N1 -29(5) . .
C2 N2 C3 N1 -178.0(12) . .
C2 N2 C5 C6 83(2) . .
C3 N1 N2 C1 -147(6) . .
C3 N1 N2 C2 1.1(7) . .
C3 N1 N2 C5 -161.1(12) . .
C3 N1 C1 N2 31(5) . .
C3 N2 C1 N1 -24(4) . .
C3 N2 C5 C6 177(3) . .
C4 N1 N2 C1 74(6) . .
C4 N1 N2 C2 -137.9(14) . .
C4 N1 N2 C3 -139.0(14) . .
C4 N1 N2 C5 59.9(19) . .
C4 N1 C1 N2 -135(4) . .
C4 N1 C3 N2 164.6(7) . .
C4 N1 C3 C2 163.7(7) . .
C5 N2 C1 N1 169(4) . .
C5 N2 C2 C3 152.0(15) . .
C5 N2 C3 N1 63(3) . .
C5 N2 C3 C2 -119(3) . .
